data_2236827
loop_
_publ_author_name
'Rivera, Augusto'
'Jim\'enez-Cruz, Leonardo'
'Maldonado, Mauricio'
'Ku\<cer\'akov\'a, Monika'
'Du\<sek, Michal'

_publ_section_title
;
 2,2'-[1,2-Phenylenebis(azanediyl)]diacetonitrile
;
_journal_coeditor_code BT6866
_journal_issue 12
_journal_name_full 'Acta Crystallographica Section E'
_journal_page_first o3429
_journal_paper_doi 10.1107/S1600536812047538
_journal_volume 68
_journal_year 2012
_chemical_formula_iupac 'C10 H10 N4'
_chemical_formula_moiety 'C10 H10 N4'
_chemical_formula_sum 'C10 H10 N4'
_chemical_formula_weight 186.2
_chemical_melting_point 399
_chemical_name_systematic
;
2,2'-[1,2-Phenylenebis(azanediyl)]diacetonitrile
;
_space_group_IT_number 61
_symmetry_cell_setting orthorhombic
_symmetry_space_group_name_Hall '-P 2ac 2ab'
_symmetry_space_group_name_H-M 'P b c a'
_cell_angle_alpha 90
_cell_angle_beta 90
_cell_angle_gamma 90
_cell_formula_units_Z 8
_cell_length_a 7.6404(3)
_cell_length_b 15.1703(7)
_cell_length_c 15.9168(7)
_cell_measurement_reflns_used 4237
_cell_measurement_temperature 120.00(14)
_cell_measurement_theta_max 67.04
_cell_measurement_theta_min 4.02
_cell_volume 1844.87(14)
_computing_cell_refinement
;
CrysAlis PRO (Agilent, 2012)
;
_computing_data_collection
;
CrysAlis PRO (Agilent, 2012)
;
_computing_data_reduction
;
CrysAlis PRO (Agilent, 2012)
;
_computing_molecular_graphics 'DIAMOND (Brandenburg & Putz, 2005)'
_computing_publication_material '<i>JANA2006</i> (Pet\<r\'i\<cek <i>et al.</i>, 2006)'
_computing_structure_refinement '<i>JANA2006</i> (Pet\<r\'i\<cek <i>et al.</i>, 2006)'
_computing_structure_solution '<i>SUPERFLIP</i> (Palatinus & Chapuis, 2007)'
_diffrn_ambient_temperature 120
_diffrn_detector_area_resol_mean 10.3784
_diffrn_measured_fraction_theta_full 1
_diffrn_measured_fraction_theta_max 1
_diffrn_measurement_device 'four-cycle diffractometer'
_diffrn_measurement_device_type 'Agilent Xcalibur (Atlas, Gemini ultra)'
_diffrn_measurement_method '\w scans'
_diffrn_radiation_monochromator mirror
_diffrn_radiation_source 'Enhance Ultra (Cu) X-ray Source'
_diffrn_radiation_type 'Cu K\a'
_diffrn_radiation_wavelength 1.5418
_diffrn_reflns_av_R_equivalents 0.0614
_diffrn_reflns_av_sigmaI/netI 0.0234
_diffrn_reflns_limit_h_max 9
_diffrn_reflns_limit_h_min -7
_diffrn_reflns_limit_k_max 18
_diffrn_reflns_limit_k_min -18
_diffrn_reflns_limit_l_max 16
_diffrn_reflns_limit_l_min -18
_diffrn_reflns_number 9893
_diffrn_reflns_reduction_process
;
Integration of the CCD images was done by program CrysAlisPro
(Agilent Technologies, 2010). The same program was used for indexing of the
crystal shape and absorption correction.
;
_diffrn_reflns_theta_full 67.15
_diffrn_reflns_theta_max 67.15
_diffrn_reflns_theta_min 5.56
_diffrn_standards_number 0
_exptl_absorpt_coefficient_mu 0.693
_exptl_absorpt_correction_T_max 1
_exptl_absorpt_correction_T_min 0.68
_exptl_absorpt_correction_type multi-scan
_exptl_absorpt_process_details
;
(CrysAlis PRO; Agilent, 2012)
;
_exptl_crystal_colour white
_exptl_crystal_density_diffrn 1.3405
_exptl_crystal_description 'polygon shape'
_exptl_crystal_F_000 784
_exptl_crystal_size_max 0.169
_exptl_crystal_size_mid 0.149
_exptl_crystal_size_min 0.104
_refine_diff_density_max 0.16
_refine_diff_density_min -0.20
_refine_ls_extinction_method none
_refine_ls_goodness_of_fit_ref 1.55
_refine_ls_hydrogen_treatment mixed
_refine_ls_number_constraints 34
_refine_ls_number_parameters 133
_refine_ls_number_reflns 1641
_refine_ls_number_restraints 0
_refine_ls_R_factor_all 0.0477
_refine_ls_R_factor_gt 0.0393
_refine_ls_shift/su_max 0.0053
_refine_ls_shift/su_mean 0.0009
_refine_ls_structure_factor_coef Fsqd
_refine_ls_weighting_details w=1/(\s^2^(I)+0.0016I^2^)
_refine_ls_weighting_scheme sigma
_refine_ls_wR_factor_gt 0.0991
_refine_ls_wR_factor_ref 0.1043
_reflns_number_gt 1359
_reflns_number_total 1641
_reflns_threshold_expression I>3\s(I)
_cod_data_source_file bt6866.cif
_cod_data_source_block I
_cod_database_code 2236827
_cod_database_fobs_code 2236827

loop_
_symmetry_equiv_pos_site_id
_symmetry_equiv_pos_as_xyz
1 x,y,z
2 -x+1/2,-y,z+1/2
3 -x,y+1/2,-z+1/2
4 x+1/2,-y+1/2,-z
5 -x,-y,-z
6 x+1/2,y,-z+1/2
7 x,-y+1/2,z+1/2
8 -x+1/2,y+1/2,z

loop_
_atom_site_type_symbol
_atom_site_label
_atom_site_fract_x
_atom_site_fract_y
_atom_site_fract_z
_atom_site_U_iso_or_equiv
_atom_site_adp_type
_atom_site_calc_flag
_atom_site_occupancy
_atom_site_symmetry_multiplicity
N N1 0.67776(14) 0.46314(7) 0.09105(8) 0.0197(3) Uani d 1 8
N N2 0.59009(13) 0.37473(8) -0.05397(8) 0.0182(3) Uani d 1 8
N N3 0.75959(16) 0.31452(9) 0.25065(9) 0.0316(4) Uani d 1 8
N N4 0.68740(17) 0.42625(9) -0.25896(9) 0.0314(4) Uani d 1 8
C C1 0.67383(17) 0.35295(9) 0.20428(10) 0.0228(4) Uani d 1 8
C C2 0.62292(17) 0.38628(9) -0.20642(10) 0.0227(4) Uani d 1 8
C C3 0.81190(16) 0.41747(8) 0.04529(9) 0.0179(4) Uani d 1 8
C C4 0.76583(16) 0.37282(8) -0.02878(9) 0.0176(4) Uani d 1 8
C C5 0.54231(16) 0.33892(9) -0.13496(9) 0.0200(4) Uani d 1 8
C C6 0.89448(16) 0.32671(9) -0.07229(10) 0.0203(4) Uani d 1 8
C C7 0.57084(17) 0.40361(9) 0.14220(10) 0.0215(4) Uani d 1 8
C C8 1.11225(17) 0.37219(9) 0.02841(11) 0.0248(4) Uani d 1 8
C C9 0.98466(17) 0.41713(9) 0.07282(10) 0.0224(4) Uani d 1 8
C C10 1.06689(17) 0.32645(10) -0.04320(10) 0.0238(4) Uani d 1 8
H H1c5 0.417265 0.339719 -0.140823 0.024 Uiso d 1 8
H H2c5 0.57431 0.277778 -0.137292 0.024 Uiso d 1 8
H H1c6 0.864639 0.294979 -0.122465 0.0244 Uiso d 1 8
H H1c7 0.508788 0.363609 0.106188 0.0258 Uiso d 1 8
H H2c7 0.481985 0.436862 0.17073 0.0258 Uiso d 1 8
H H1c8 1.23154 0.372856 0.047341 0.0298 Uiso d 1 8
H H1c9 1.015681 0.44837 0.123117 0.0268 Uiso d 1 8
H H1c10 1.154716 0.294105 -0.073369 0.0286 Uiso d 1 8
H H1 0.732(2) 0.5050(12) 0.1255(12) 0.0237 Uiso d 1 8
H H2 0.536(2) 0.4245(12) -0.0403(12) 0.0219 Uiso d 1 8

loop_
_atom_site_aniso_label
_atom_site_aniso_U_11
_atom_site_aniso_U_22
_atom_site_aniso_U_33
_atom_site_aniso_U_12
_atom_site_aniso_U_13
_atom_site_aniso_U_23
_atom_site_aniso_type_symbol
N1 0.0140(5) 0.0231(6) 0.0221(7) 0.0001(4) -0.0013(5) -0.0013(5) N
N2 0.0087(5) 0.0257(6) 0.0202(7) 0.0023(4) 0.0000(5) -0.0013(5) N
N3 0.0229(6) 0.0399(7) 0.0319(8) -0.0047(6) -0.0020(6) 0.0091(6) N
N4 0.0267(6) 0.0389(7) 0.0287(8) 0.0053(6) 0.0054(6) 0.0065(6) N
C1 0.0167(7) 0.0287(7) 0.0231(8) -0.0035(6) 0.0041(6) -0.0004(6) C
C2 0.0154(6) 0.0286(7) 0.0241(9) 0.0052(6) -0.0007(6) -0.0013(6) C
C3 0.0117(6) 0.0210(6) 0.0210(8) -0.0002(5) 0.0014(5) 0.0041(5) C
C4 0.0101(6) 0.0217(6) 0.0211(8) -0.0006(5) 0.0001(5) 0.0045(5) C
C5 0.0124(6) 0.0268(7) 0.0208(8) -0.0011(5) -0.0006(6) 0.0008(5) C
C6 0.0131(6) 0.0249(7) 0.0229(8) 0.0011(5) 0.0019(6) 0.0012(6) C
C7 0.0137(6) 0.0285(7) 0.0223(8) 0.0013(5) 0.0007(6) -0.0007(6) C
C8 0.0094(6) 0.0300(7) 0.0350(9) -0.0019(5) -0.0030(6) 0.0081(6) C
C9 0.0153(6) 0.0262(7) 0.0256(9) -0.0038(5) -0.0042(6) 0.0051(6) C
C10 0.0107(6) 0.0284(7) 0.0324(9) 0.0028(5) 0.0043(6) 0.0064(6) C

loop_
_atom_type_symbol
_atom_type_scat_dispersion_real
_atom_type_scat_dispersion_imag
_atom_type_scat_source
C 0.0181 0.0091 'International Tables Vol C tables 4.2.6.8 and 6.1.1.1'
H 0.0000 0.0000 'International Tables Vol C tables 4.2.6.8 and 6.1.1.1'
N 0.0311 0.0180 'International Tables Vol C tables 4.2.6.8 and 6.1.1.1'

loop_
_geom_angle_atom_site_label_1
_geom_angle_atom_site_label_2
_geom_angle_atom_site_label_3
_geom_angle
C3 N1 C7 112.49(10)
C3 N1 H1 108.1(10)
C7 N1 H1 109.8(11)
C4 N2 C5 119.29(11)
C4 N2 H2 113.2(11)
C5 N2 H2 114.8(12)
N3 C1 C7 177.27(15)
N4 C2 C5 176.55(16)
N1 C3 C4 118.67(11)
N1 C3 C9 121.29(13)
C4 C3 C9 120.04(12)
N2 C4 C3 118.05(12)
N2 C4 C6 123.02(13)
C3 C4 C6 118.90(12)
N2 C5 C2 113.45(11)
N2 C5 H1c5 109.47
N2 C5 H2c5 109.47
C2 C5 H1c5 109.47
C2 C5 H2c5 109.47
H1c5 C5 H2c5 105.18
C4 C6 C10 120.20(14)
C4 C6 H1c6 119.9
C10 C6 H1c6 119.9
N1 C7 C1 113.27(11)
N1 C7 H1c7 109.47
N1 C7 H2c7 109.47
C1 C7 H1c7 109.47
C1 C7 H2c7 109.47
H1c7 C7 H2c7 105.38
C9 C8 C10 119.55(13)
C9 C8 H1c8 120.22
C10 C8 H1c8 120.22
C3 C9 C8 120.63(14)
C3 C9 H1c9 119.69
C8 C9 H1c9 119.69
C6 C10 C8 120.65(13)
C6 C10 H1c10 119.67
C8 C10 H1c10 119.67

loop_
_geom_bond_atom_site_label_1
_geom_bond_atom_site_label_2
_geom_bond_distance
N1 C3 1.4357(17)
N1 C7 1.4648(18)
N1 H1 0.935(18)
N2 C4 1.4016(16)
N2 C5 1.4457(19)
N2 H2 0.889(18)
N3 C1 1.146(2)
N4 C2 1.144(2)
C1 C7 1.479(2)
C2 C5 1.480(2)
C3 C4 1.404(2)
C3 C9 1.3908(18)
C4 C6 1.3911(19)
C5 H1c5 0.96
C5 H2c5 0.96
C6 C10 1.3963(18)
C6 H1c6 0.96
C7 H1c7 0.96
C7 H2c7 0.96
C8 C9 1.384(2)
C8 C10 1.379(2)
C8 H1c8 0.96
C9 H1c9 0.96
C10 H1c10 0.96

loop_
_geom_hbond_atom_site_label_D
_geom_hbond_atom_site_label_H
_geom_hbond_atom_site_label_A
_geom_hbond_site_symmetry_A
_geom_hbond_distance_DH
_geom_hbond_distance_HA
_geom_hbond_distance_DA
_geom_hbond_angle_DHA
_geom_hbond_publ_flag
N1 H1 N4 2_665 0.935(18) 2.202(19) 3.0946(19) 159.2(16) y
N2 H2 N1 . 0.889(18) 2.427(18) 2.7524(18) 102.0(13) y
N2 H2 N1 5_665 0.889(18) 2.494(17) 3.2536(16) 143.8(15) y

loop_
_cod_related_entry_id
_cod_related_entry_database
_cod_related_entry_code
1 ChemSpider 30658207
